data_4064244
loop_
_publ_author_name
'Shima, Takanori'
'Nishiura, Masayoshi'
'Hou, Zhaomin'

_publ_section_title
;
 Tetra-, Penta-, and Hexanuclear Yttrium Hydride Clusters from
 Half-Sandwich Bis(aminobenzyl) Complexes Containing Various
 Cyclopentadienyl Ligands
;
_journal_issue 9
_journal_name_full Organometallics
_journal_page_first 2513
_journal_paper_doi 10.1021/om1012055
_journal_volume 30
_journal_year 2011
_chemical_formula_sum 'C63 H111 O2 Y5'
_chemical_formula_weight 1345.07
_chemical_name_systematic
; 
 ? 
;
_space_group_IT_number 14
_symmetry_cell_setting monoclinic
_symmetry_space_group_name_Hall '-P 2yn'
_symmetry_space_group_name_H-M 'P 1 21/n 1'
_atom_sites_solution_hydrogens geom
_atom_sites_solution_primary direct
_atom_sites_solution_secondary difmap
_audit_creation_method SHELXL-97
_cell_angle_alpha 90.00
_cell_angle_beta 114.8100(10)
_cell_angle_gamma 90.00
_cell_formula_units_Z 4
_cell_length_a 22.782(2)
_cell_length_b 13.2011(11)
_cell_length_c 24.695(2)
_cell_measurement_reflns_used 40851
_cell_measurement_temperature 173(2)
_cell_measurement_theta_max 27.54
_cell_measurement_theta_min 1.79
_cell_volume 6741.5(10)
_computing_cell_refinement 'Bruker SMART'
_computing_data_collection 'Bruker SMART'
_computing_data_reduction 'Bruker SAINT'
_computing_molecular_graphics 'ORTEP-III (Farrugia, 1997)'
_computing_publication_material 'Bruker SHELXTL'
_computing_structure_refinement 'SHELXL-97 (Sheldrick, 1997)'
_computing_structure_solution 'SHELXS-97 (Sheldrick, 1990)'
_diffrn_ambient_temperature 173(2)
_diffrn_measured_fraction_theta_full 0.968
_diffrn_measured_fraction_theta_max 0.968
_diffrn_measurement_device_type 'CCD area detector'
_diffrn_measurement_method 'phi and omega scans'
_diffrn_radiation_monochromator graphite
_diffrn_radiation_source 'fine-focus sealed tube'
_diffrn_radiation_type MoK\a
_diffrn_radiation_wavelength 0.71073
_diffrn_reflns_av_R_equivalents 0.0641
_diffrn_reflns_av_sigmaI/netI 0.1011
_diffrn_reflns_limit_h_max 11
_diffrn_reflns_limit_h_min -29
_diffrn_reflns_limit_k_max 17
_diffrn_reflns_limit_k_min -17
_diffrn_reflns_limit_l_max 31
_diffrn_reflns_limit_l_min -29
_diffrn_reflns_number 40851
_diffrn_reflns_theta_full 27.54
_diffrn_reflns_theta_max 27.54
_diffrn_reflns_theta_min 1.79
_exptl_absorpt_coefficient_mu 4.293
_exptl_absorpt_correction_T_max 0.4805
_exptl_absorpt_correction_T_min 0.2227
_exptl_absorpt_correction_type empirical
_exptl_absorpt_process_details 'Bruker SADABS'
_exptl_crystal_colour colorless
_exptl_crystal_density_diffrn 1.325
_exptl_crystal_density_method 'not measured'
_exptl_crystal_description block
_exptl_crystal_F_000 2800
_exptl_crystal_size_max 0.50
_exptl_crystal_size_mid 0.20
_exptl_crystal_size_min 0.20
_refine_diff_density_max 1.009
_refine_diff_density_min -0.899
_refine_diff_density_rms 0.102
_refine_ls_extinction_method none
_refine_ls_goodness_of_fit_ref 0.900
_refine_ls_hydrogen_treatment mixed
_refine_ls_matrix_type full
_refine_ls_number_parameters 618
_refine_ls_number_reflns 15070
_refine_ls_number_restraints 0
_refine_ls_restrained_S_all 0.900
_refine_ls_R_factor_all 0.0991
_refine_ls_R_factor_gt 0.0492
_refine_ls_shift/su_max 0.008
_refine_ls_shift/su_mean 0.000
_refine_ls_structure_factor_coef Fsqd
_refine_ls_weighting_details 'calc w=1/[\s^2^(Fo^2^)+(0.0638P)^2^+0.0000P] where P=(Fo^2^+2Fc^2^)/3'
_refine_ls_weighting_scheme calc
_refine_ls_wR_factor_gt 0.1126
_refine_ls_wR_factor_ref 0.1250
_reflns_number_gt 8610
_reflns_number_total 15070
_reflns_threshold_expression >2sigma(I)
_cod_data_source_file om1012055_si_002.cif
_cod_data_source_block 5Et
_cod_original_cell_volume 6741.4(10)
_cod_original_sg_symbol_H-M P2(1)/n
_cod_database_code 4064244

loop_
_symmetry_equiv_pos_as_xyz
'x, y, z'
'-x+1/2, y+1/2, -z+1/2'
'-x, -y, -z'
'x-1/2, -y-1/2, z-1/2'

loop_
_atom_site_label
_atom_site_type_symbol
_atom_site_fract_x
_atom_site_fract_y
_atom_site_fract_z
_atom_site_U_iso_or_equiv
_atom_site_adp_type
_atom_site_occupancy
_atom_site_symmetry_multiplicity
_atom_site_calc_flag
_atom_site_refinement_flags
_atom_site_disorder_assembly
_atom_site_disorder_group
Y1 Y 0.58557(2) 0.14957(3) 0.81346(2) 0.02822(12) Uani 1 1 d . A .
Y2 Y 0.40547(2) 0.17505(3) 0.75396(2) 0.02708(12) Uani 1 1 d . A .
Y3 Y 0.47809(2) 0.13844(3) 0.655589(19) 0.02846(12) Uani 1 1 d . . .
Y4 Y 0.54756(2) 0.37466(3) 0.71130(2) 0.03250(13) Uani 1 1 d . A .
Y5 Y 0.52459(2) 0.35620(3) 0.84644(2) 0.02802(11) Uani 1 1 d . . .
O1 O 0.32212(15) 0.2895(2) 0.69011(14) 0.0373(8) Uani 1 1 d . . .
O2 O 0.45357(19) 0.4794(3) 0.65676(18) 0.0566(11) Uani 1 1 d . A .
C1 C 0.6492(3) 0.0159(4) 0.8982(2) 0.0415(13) Uani 1 1 d . . .
C2 C 0.6331(3) -0.0348(4) 0.8433(3) 0.0470(15) Uani 1 1 d . A .
C3 C 0.6673(4) 0.0080(6) 0.8159(3) 0.064(2) Uani 1 1 d . . .
C4 C 0.7055(3) 0.0808(6) 0.8501(4) 0.075(2) Uani 1 1 d . A .
C5 C 0.6955(3) 0.0886(4) 0.9012(3) 0.0529(17) Uani 1 1 d . A .
C6 C 0.6318(3) -0.0110(7) 0.9477(3) 0.097(3) Uani 1 1 d . A .
H6A H 0.5944 -0.0578 0.9330 0.116 Uiso 1 1 calc R . .
H6B H 0.6191 0.0509 0.9627 0.116 Uiso 1 1 calc R . .
C7 C 0.5923(4) -0.1272(6) 0.8235(4) 0.1287(19) Uani 1 1 d . . .
H7A H 0.5619 -0.1198 0.7816 0.193 Uiso 1 1 calc R A .
H7B H 0.5682 -0.1364 0.8480 0.193 Uiso 1 1 calc R . .
H7C H 0.6199 -0.1864 0.8279 0.193 Uiso 1 1 calc R . .
C8 C 0.6709(4) -0.0269(6) 0.7583(4) 0.1287(19) Uani 1 1 d . A .
H8A H 0.7102 -0.0671 0.7681 0.193 Uiso 1 1 calc R . .
H8B H 0.6719 0.0324 0.7349 0.193 Uiso 1 1 calc R . .
H8C H 0.6329 -0.0682 0.7351 0.193 Uiso 1 1 calc R . .
C9 C 0.7617(4) 0.1373(6) 0.8432(4) 0.1287(19) Uani 1 1 d . . .
H9A H 0.7511 0.2094 0.8361 0.193 Uiso 1 1 calc R A .
H9B H 0.7681 0.1088 0.8094 0.193 Uiso 1 1 calc R . .
H9C H 0.8014 0.1292 0.8798 0.193 Uiso 1 1 calc R . .
C10 C 0.7324(4) 0.1579(6) 0.9516(4) 0.1287(19) Uani 1 1 d . . .
H10A H 0.7754 0.1294 0.9752 0.193 Uiso 1 1 calc R A .
H10B H 0.7092 0.1658 0.9769 0.193 Uiso 1 1 calc R . .
H10C H 0.7369 0.2242 0.9359 0.193 Uiso 1 1 calc R . .
C11 C 0.6896(4) -0.0620(8) 0.9991(4) 0.138(4) Uani 1 1 d . . .
H11A H 0.6971 -0.1292 0.9863 0.206 Uiso 1 1 calc R A .
H11B H 0.6798 -0.0690 1.0340 0.206 Uiso 1 1 calc R . .
H11C H 0.7284 -0.0202 1.0095 0.206 Uiso 1 1 calc R . .
C12 C 0.3989(3) 0.0418(4) 0.8307(2) 0.0426(14) Uani 1 1 d . . .
C13 C 0.3525(3) 0.1157(4) 0.8263(2) 0.0424(13) Uani 1 1 d . A .
C14 C 0.3016(2) 0.1091(4) 0.7697(3) 0.0420(14) Uani 1 1 d . . .
C15 C 0.3146(2) 0.0314(4) 0.7375(2) 0.0408(13) Uani 1 1 d . A .
C16 C 0.3746(3) -0.0108(4) 0.7751(2) 0.0402(13) Uani 1 1 d . A .
C17 C 0.4596(3) 0.0133(5) 0.8845(3) 0.070(2) Uani 1 1 d . A .
H17A H 0.4771 0.0742 0.9096 0.084 Uiso 1 1 calc R . .
H17B H 0.4925 -0.0109 0.8712 0.084 Uiso 1 1 calc R . .
C18 C 0.3536(4) 0.1836(5) 0.8756(3) 0.092(3) Uani 1 1 d . . .
H18A H 0.3218 0.1597 0.8898 0.138 Uiso 1 1 calc R A .
H18B H 0.3430 0.2530 0.8606 0.138 Uiso 1 1 calc R . .
H18C H 0.3968 0.1823 0.9087 0.138 Uiso 1 1 calc R . .
C19 C 0.2373(3) 0.1640(5) 0.7498(4) 0.083(2) Uani 1 1 d . A .
H19A H 0.2150 0.1631 0.7062 0.125 Uiso 1 1 calc R . .
H19B H 0.2450 0.2343 0.7639 0.125 Uiso 1 1 calc R . .
H19C H 0.2105 0.1301 0.7667 0.125 Uiso 1 1 calc R . .
C20 C 0.2696(3) -0.0095(5) 0.6769(3) 0.072(2) Uani 1 1 d . . .
H20A H 0.2446 -0.0660 0.6821 0.108 Uiso 1 1 calc R A .
H20B H 0.2950 -0.0331 0.6558 0.108 Uiso 1 1 calc R . .
H20C H 0.2401 0.0443 0.6538 0.108 Uiso 1 1 calc R . .
C21 C 0.4037(3) -0.1031(4) 0.7590(3) 0.0663(19) Uani 1 1 d . . .
H21A H 0.4457 -0.1186 0.7917 0.099 Uiso 1 1 calc R A .
H21B H 0.4096 -0.0892 0.7226 0.099 Uiso 1 1 calc R . .
H21C H 0.3746 -0.1612 0.7522 0.099 Uiso 1 1 calc R . .
C22 C 0.4471(3) -0.0692(5) 0.9218(3) 0.087(2) Uani 1 1 d . . .
H22A H 0.4167 -0.0439 0.9374 0.131 Uiso 1 1 calc R A .
H22B H 0.4879 -0.0878 0.9552 0.131 Uiso 1 1 calc R . .
H22C H 0.4286 -0.1289 0.8969 0.131 Uiso 1 1 calc R . .
C23 C 0.4165(3) -0.0045(4) 0.5779(2) 0.0427(14) Uani 1 1 d . . .
C24 C 0.4097(3) 0.0832(4) 0.5441(2) 0.0418(14) Uani 1 1 d . . .
C25 C 0.4711(3) 0.1095(4) 0.5468(2) 0.0444(14) Uani 1 1 d . . .
C26 C 0.5161(3) 0.0373(4) 0.5826(2) 0.0431(14) Uani 1 1 d . . .
C27 C 0.4821(3) -0.0339(4) 0.6018(2) 0.0433(14) Uani 1 1 d . . .
C28 C 0.3622(3) -0.0676(5) 0.5796(3) 0.075(2) Uani 1 1 d . . .
H28A H 0.3267 -0.0226 0.5779 0.090 Uiso 1 1 calc R . .
H28B H 0.3780 -0.1056 0.6176 0.090 Uiso 1 1 calc R . .
C29 C 0.3473(3) 0.1390(5) 0.5084(3) 0.083(2) Uani 1 1 d . . .
H29A H 0.3287 0.1139 0.4672 0.124 Uiso 1 1 calc R . .
H29B H 0.3562 0.2116 0.5085 0.124 Uiso 1 1 calc R . .
H29C H 0.3168 0.1276 0.5263 0.124 Uiso 1 1 calc R . .
C30 C 0.4833(4) 0.1925(5) 0.5102(3) 0.083(2) Uani 1 1 d . . .
H30A H 0.5299 0.2005 0.5228 0.125 Uiso 1 1 calc R . .
H30B H 0.4650 0.2563 0.5164 0.125 Uiso 1 1 calc R . .
H30C H 0.4628 0.1742 0.4679 0.125 Uiso 1 1 calc R . .
C31 C 0.5862(3) 0.0302(6) 0.5922(3) 0.075(2) Uani 1 1 d . . .
H31A H 0.5884 0.0276 0.5534 0.112 Uiso 1 1 calc R . .
H31B H 0.6056 -0.0313 0.6149 0.112 Uiso 1 1 calc R . .
H31C H 0.6098 0.0897 0.6144 0.112 Uiso 1 1 calc R . .
C32 C 0.5087(4) -0.1297(4) 0.6367(3) 0.082(2) Uani 1 1 d . . .
H32A H 0.5019 -0.1287 0.6733 0.124 Uiso 1 1 calc R . .
H32B H 0.5552 -0.1344 0.6470 0.124 Uiso 1 1 calc R . .
H32C H 0.4865 -0.1884 0.6124 0.124 Uiso 1 1 calc R . .
C33 C 0.3360(4) -0.1433(6) 0.5265(3) 0.110(3) Uani 1 1 d . . .
H33A H 0.3165 -0.1056 0.4890 0.165 Uiso 1 1 calc R . .
H33B H 0.3034 -0.1871 0.5306 0.165 Uiso 1 1 calc R . .
H33C H 0.3717 -0.1848 0.5266 0.165 Uiso 1 1 calc R . .
C34 C 0.5764(3) 0.5149(5) 0.9166(3) 0.0533(16) Uani 1 1 d . A .
C35 C 0.5103(3) 0.5301(4) 0.8922(2) 0.0547(17) Uani 1 1 d . A .
C36 C 0.4825(2) 0.4582(5) 0.9150(2) 0.0458(15) Uani 1 1 d . A .
C37 C 0.5325(3) 0.3958(4) 0.9539(2) 0.0481(15) Uani 1 1 d . A .
C38 C 0.5896(3) 0.4335(5) 0.9536(2) 0.0501(16) Uani 1 1 d . A .
C39 C 0.6248(4) 0.5862(6) 0.9096(4) 0.109(3) Uani 1 1 d . . .
H39A H 0.6061 0.6162 0.8692 0.130 Uiso 1 1 calc R A .
H39B H 0.6643 0.5483 0.9146 0.130 Uiso 1 1 calc R . .
C40 C 0.4737(4) 0.6172(6) 0.8506(3) 0.1046(13) Uani 1 1 d . . .
H40A H 0.4806 0.6799 0.8737 0.157 Uiso 1 1 calc R A .
H40B H 0.4274 0.6015 0.8317 0.157 Uiso 1 1 calc R . .
H40C H 0.4898 0.6258 0.8197 0.157 Uiso 1 1 calc R . .
C41 C 0.4136(4) 0.4562(6) 0.9059(4) 0.1046(13) Uani 1 1 d . . .
H41A H 0.4038 0.5179 0.9226 0.157 Uiso 1 1 calc R A .
H41B H 0.4061 0.3968 0.9260 0.157 Uiso 1 1 calc R . .
H41C H 0.3855 0.4527 0.8631 0.157 Uiso 1 1 calc R . .
C42 C 0.5272(4) 0.3121(6) 0.9910(3) 0.1046(13) Uani 1 1 d . . .
H42A H 0.5420 0.2491 0.9797 0.157 Uiso 1 1 calc R A .
H42B H 0.4821 0.3045 0.9848 0.157 Uiso 1 1 calc R . .
H42C H 0.5541 0.3268 1.0331 0.157 Uiso 1 1 calc R . .
C43 C 0.6583(4) 0.3944(6) 0.9936(3) 0.1046(13) Uani 1 1 d . . .
H43A H 0.6844 0.3931 0.9705 0.157 Uiso 1 1 calc R A .
H43B H 0.6555 0.3258 1.0075 0.157 Uiso 1 1 calc R . .
H43C H 0.6786 0.4395 1.0280 0.157 Uiso 1 1 calc R . .
C44 C 0.6422(2) 0.6707(3) 0.95689(17) 0.1046(13) Uani 1 1 d . A .
H44A H 0.6025 0.6986 0.9572 0.157 Uiso 1 1 calc R . .
H44B H 0.6659 0.7244 0.9472 0.157 Uiso 1 1 calc R . .
H44C H 0.6693 0.6426 0.9963 0.157 Uiso 1 1 calc R . .
C45 C 0.62223(15) 0.4156(2) 0.65134(13) 0.048(2) Uani 0.657(5) 1 d PR A 1
C46 C 0.59970(16) 0.5123(2) 0.65861(13) 0.039(2) Uani 0.657(5) 1 d PR A 1
C47 C 0.62799(16) 0.5363(2) 0.72012(13) 0.0328(19) Uani 0.657(5) 1 d PR A 1
C48 C 0.66818(14) 0.4545(2) 0.75085(14) 0.039(2) Uani 0.657(5) 1 d PR A 1
C49 C 0.66463(14) 0.3798(2) 0.70837(14) 0.045(2) Uani 0.657(5) 1 d PR A 1
C50 C 0.60441(15) 0.3604(2) 0.59321(13) 0.091(4) Uani 0.657(5) 1 d PR A 1
H50A H 0.5628 0.3847 0.5622 0.109 Uiso 0.657(5) 1 calc PR A 1
H50B H 0.6022 0.2863 0.5981 0.109 Uiso 0.657(5) 1 calc PR A 1
C51 C 0.55516(16) 0.5777(2) 0.60980(14) 0.077(4) Uani 0.657(5) 1 d PR A 1
H51A H 0.5500 0.6429 0.6263 0.116 Uiso 0.657(5) 1 calc PR A 1
H51B H 0.5130 0.5444 0.5903 0.116 Uiso 0.657(5) 1 calc PR A 1
H51C H 0.5731 0.5891 0.5805 0.116 Uiso 0.657(5) 1 calc PR A 1
C52 C 0.61872(16) 0.6314(2) 0.74840(13) 0.056(3) Uani 0.657(5) 1 d PR A 1
H52A H 0.5839 0.6215 0.7614 0.084 Uiso 0.657(5) 1 calc PR A 1
H52B H 0.6072 0.6869 0.7194 0.084 Uiso 0.657(5) 1 calc PR A 1
H52C H 0.6589 0.6482 0.7830 0.084 Uiso 0.657(5) 1 calc PR A 1
C53 C 0.70796(16) 0.4479(2) 0.81716(15) 0.069(3) Uani 0.657(5) 1 d PR A 1
H53A H 0.7299 0.3818 0.8271 0.104 Uiso 0.657(5) 1 d PR A 1
H53B H 0.6795 0.4555 0.8375 0.104 Uiso 0.657(5) 1 d PR A 1
H53C H 0.7404 0.5018 0.8300 0.104 Uiso 0.657(5) 1 d PR A 1
C54 C 0.69989(16) 0.2798(2) 0.72163(15) 0.084(4) Uani 0.657(5) 1 d PR A 1
H54A H 0.6993 0.2514 0.6848 0.126 Uiso 0.657(5) 1 d PR A 1
H54B H 0.6785 0.2330 0.7382 0.126 Uiso 0.657(5) 1 d PR A 1
H54C H 0.7449 0.2899 0.7507 0.126 Uiso 0.657(5) 1 d PR A 1
C55 C 0.6679(3) 0.3933(6) 0.5773(3) 0.126(5) Uiso 0.657(5) 1 d P A 1
H55A H 0.6618 0.4627 0.5618 0.189 Uiso 0.657(5) 1 calc PR A 1
H55B H 0.6702 0.3468 0.5474 0.189 Uiso 0.657(5) 1 calc PR A 1
H55C H 0.7082 0.3893 0.6137 0.189 Uiso 0.657(5) 1 calc PR A 1
C56 C 0.6453(3) 0.3745(5) 0.6816(3) 0.045(6) Uiso 0.343(5) 1 d PR A 2
C57 C 0.6032(3) 0.4485(4) 0.6468(3) 0.042(5) Uiso 0.343(5) 1 d PR A 2
C58 C 0.6003(3) 0.5311(4) 0.6817(3) 0.039(5) Uiso 0.343(5) 1 d PR A 2
C59 C 0.6418(3) 0.5091(5) 0.7400(3) 0.034(5) Uiso 0.343(5) 1 d PR A 2
C60 C 0.6697(3) 0.4132(5) 0.7404(3) 0.031(4) Uiso 0.343(5) 1 d PR A 2
C61 C 0.6605(4) 0.2771(5) 0.6599(4) 0.054(5) Uiso 0.343(5) 1 d PR A 2
H61A H 0.6203 0.2449 0.6309 0.064 Uiso 0.343(5) 1 calc PR A 2
H61B H 0.6818 0.2299 0.6937 0.064 Uiso 0.343(5) 1 calc PR A 2
C62 C 0.5651(3) 0.4456(8) 0.5766(4) 0.079(6) Uiso 0.343(5) 1 d PR A 2
H62A H 0.5952 0.4307 0.5587 0.118 Uiso 0.343(5) 1 calc PR A 2
H62B H 0.5446 0.5115 0.5623 0.118 Uiso 0.343(5) 1 calc PR A 2
H62C H 0.5318 0.3928 0.5653 0.118 Uiso 0.343(5) 1 calc PR A 2
C63 C 0.5619(3) 0.6286(5) 0.6588(4) 0.117(10) Uiso 0.343(5) 1 d PR A 2
H63A H 0.5700 0.6750 0.6918 0.175 Uiso 0.343(5) 1 d PR A 2
H63B H 0.5156 0.6131 0.6399 0.175 Uiso 0.343(5) 1 d PR A 2
H63C H 0.5747 0.6612 0.6297 0.175 Uiso 0.343(5) 1 d PR A 2
C64 C 0.6560(3) 0.5796(5) 0.7911(3) 0.085(7) Uiso 0.343(5) 1 d PR A 2
H64A H 0.6832 0.6357 0.7887 0.127 Uiso 0.343(5) 1 d PR A 2
H64B H 0.6785 0.5423 0.8281 0.127 Uiso 0.343(5) 1 d PR A 2
H64C H 0.6155 0.6073 0.7900 0.127 Uiso 0.343(5) 1 d PR A 2
C65 C 0.7191(3) 0.3652(5) 0.7930(3) 0.093(7) Uiso 0.343(5) 1 d PR A 2
H65A H 0.7007 0.3494 0.8215 0.139 Uiso 0.343(5) 1 d PR A 2
H65B H 0.7558 0.4119 0.8118 0.139 Uiso 0.343(5) 1 d PR A 2
H65C H 0.7335 0.3027 0.7807 0.139 Uiso 0.343(5) 1 d PR A 2
C66 C 0.7086(9) 0.3028(13) 0.6281(8) 0.063(5) Uiso 0.343(5) 1 d P A 2
H66A H 0.6861 0.3460 0.5932 0.094 Uiso 0.343(5) 1 calc PR A 2
H66B H 0.7217 0.2396 0.6154 0.094 Uiso 0.343(5) 1 calc PR A 2
H66C H 0.7471 0.3381 0.6565 0.094 Uiso 0.343(5) 1 calc PR A 2
C67 C 0.3042(3) 0.3836(4) 0.7077(3) 0.0536(16) Uani 1 1 d . A .
H67A H 0.3383 0.4351 0.7149 0.064 Uiso 1 1 calc R . .
H67B H 0.2980 0.3748 0.7448 0.064 Uiso 1 1 calc R . .
C68 C 0.2420(3) 0.4163(5) 0.6573(3) 0.085(3) Uani 1 1 d . . .
H68A H 0.2096 0.4348 0.6726 0.102 Uiso 1 1 calc R A .
H68B H 0.2494 0.4756 0.6365 0.102 Uiso 1 1 calc R . .
C69 C 0.2195(3) 0.3294(5) 0.6167(3) 0.074(2) Uani 1 1 d . A .
H69A H 0.1997 0.3522 0.5746 0.088 Uiso 1 1 calc R . .
H69B H 0.1871 0.2896 0.6247 0.088 Uiso 1 1 calc R . .
C70 C 0.2783(3) 0.2680(4) 0.6289(2) 0.0545(16) Uani 1 1 d . A .
H70A H 0.2675 0.1949 0.6238 0.065 Uiso 1 1 calc R . .
H70B H 0.2981 0.2872 0.6015 0.065 Uiso 1 1 calc R . .
C71 C 0.4335(4) 0.5675(5) 0.6808(4) 0.088(2) Uani 1 1 d . . .
H71A H 0.4693 0.6173 0.6970 0.106 Uiso 1 1 calc R A .
H71B H 0.4214 0.5467 0.7132 0.106 Uiso 1 1 calc R . .
C72 C 0.3765(5) 0.6132(7) 0.6301(5) 0.136(3) Uani 1 1 d . A .
H72A H 0.3360 0.5987 0.6344 0.163 Uiso 1 1 calc R . .
H72B H 0.3816 0.6875 0.6289 0.163 Uiso 1 1 calc R . .
C73 C 0.3749(5) 0.5659(7) 0.5756(5) 0.136(3) Uani 1 1 d . . .
H73A H 0.3978 0.6085 0.5576 0.163 Uiso 1 1 calc R A .
H73B H 0.3298 0.5558 0.5459 0.163 Uiso 1 1 calc R . .
C74 C 0.4080(3) 0.4677(6) 0.5953(3) 0.088(2) Uani 1 1 d . A .
H74A H 0.3762 0.4140 0.5918 0.106 Uiso 1 1 calc R . .
H74B H 0.4308 0.4486 0.5704 0.106 Uiso 1 1 calc R . .
H9 H 0.595(2) 0.246(3) 0.884(2) 0.050 Uiso 1 1 d . . .
H8 H 0.493(2) 0.182(3) 0.826(2) 0.050 Uiso 1 1 d . . .
H3 H 0.388(2) 0.135(3) 0.661(2) 0.050 Uiso 1 1 d . . .
H2 H 0.487(2) 0.282(3) 0.632(2) 0.050 Uiso 1 1 d . . .
H4 H 0.419(2) 0.324(3) 0.799(2) 0.050 Uiso 1 1 d . . .
H1 H 0.524(2) 0.449(3) 0.779(2) 0.050 Uiso 1 1 d . . .
H5 H 0.593(2) 0.301(3) 0.803(2) 0.050 Uiso 1 1 d . . .
H7 H 0.495(2) 0.077(3) 0.745(2) 0.050 Uiso 1 1 d . . .
H6 H 0.573(2) 0.192(3) 0.724(2) 0.050 Uiso 1 1 d . . .
H10 H 0.478(2) 0.256(3) 0.7404(19) 0.050 Uiso 1 1 d . A .

loop_
_atom_site_aniso_label
_atom_site_aniso_U_11
_atom_site_aniso_U_22
_atom_site_aniso_U_33
_atom_site_aniso_U_23
_atom_site_aniso_U_13
_atom_site_aniso_U_12
Y1 0.0199(2) 0.0299(2) 0.0323(2) -0.00087(19) 0.0084(2) 0.00462(19)
Y2 0.0191(2) 0.0329(2) 0.0297(2) -0.00247(19) 0.0107(2) -0.00131(19)
Y3 0.0295(3) 0.0291(2) 0.0288(2) -0.00402(19) 0.0143(2) 0.0001(2)
Y4 0.0375(3) 0.0275(2) 0.0392(3) -0.0012(2) 0.0227(2) -0.0037(2)
Y5 0.0229(2) 0.0310(2) 0.0301(2) -0.00482(19) 0.0111(2) 0.0020(2)
O1 0.029(2) 0.046(2) 0.0333(19) -0.0036(15) 0.0089(16) 0.0096(16)
O2 0.051(3) 0.047(2) 0.066(3) 0.006(2) 0.019(2) 0.008(2)
C1 0.036(3) 0.048(3) 0.037(3) 0.011(2) 0.012(3) 0.018(3)
C2 0.038(3) 0.028(3) 0.052(4) -0.004(2) -0.004(3) 0.007(2)
C3 0.077(5) 0.078(5) 0.041(4) 0.015(3) 0.030(4) 0.054(4)
C4 0.027(4) 0.077(5) 0.123(7) 0.050(5) 0.034(4) 0.020(3)
C5 0.029(3) 0.038(3) 0.056(4) -0.007(3) -0.017(3) 0.009(3)
C6 0.074(5) 0.162(8) 0.065(5) 0.065(5) 0.039(4) 0.051(5)
C7 0.087(3) 0.104(3) 0.157(5) 0.034(3) 0.014(3) 0.050(3)
C8 0.087(3) 0.104(3) 0.157(5) 0.034(3) 0.014(3) 0.050(3)
C9 0.087(3) 0.104(3) 0.157(5) 0.034(3) 0.014(3) 0.050(3)
C10 0.087(3) 0.104(3) 0.157(5) 0.034(3) 0.014(3) 0.050(3)
C11 0.117(8) 0.200(10) 0.099(7) 0.090(7) 0.049(6) 0.061(8)
C12 0.036(3) 0.049(3) 0.037(3) 0.008(2) 0.010(3) -0.017(3)
C13 0.048(4) 0.050(3) 0.041(3) -0.005(2) 0.030(3) -0.016(3)
C14 0.026(3) 0.049(3) 0.061(4) 0.014(3) 0.028(3) -0.003(2)
C15 0.029(3) 0.055(3) 0.039(3) -0.001(3) 0.014(3) -0.017(3)
C16 0.036(3) 0.036(3) 0.054(3) 0.005(2) 0.025(3) -0.010(2)
C17 0.048(4) 0.089(5) 0.055(4) 0.031(3) 0.004(3) -0.018(4)
C18 0.147(8) 0.080(5) 0.099(6) -0.032(4) 0.100(6) -0.046(5)
C19 0.048(4) 0.090(5) 0.135(7) 0.038(5) 0.060(5) 0.016(4)
C20 0.048(4) 0.098(5) 0.056(4) -0.011(4) 0.009(3) -0.036(4)
C21 0.070(5) 0.043(3) 0.103(6) 0.004(3) 0.053(4) 0.000(3)
C22 0.068(5) 0.107(6) 0.067(5) 0.039(4) 0.008(4) -0.018(4)
C23 0.050(4) 0.046(3) 0.035(3) -0.018(2) 0.021(3) -0.014(3)
C24 0.044(4) 0.047(3) 0.025(3) -0.008(2) 0.004(3) 0.009(3)
C25 0.063(4) 0.042(3) 0.029(3) -0.013(2) 0.021(3) -0.008(3)
C26 0.039(3) 0.056(3) 0.036(3) -0.018(3) 0.017(3) 0.002(3)
C27 0.060(4) 0.034(3) 0.035(3) -0.011(2) 0.019(3) 0.005(3)
C28 0.081(5) 0.088(5) 0.073(5) -0.039(4) 0.048(4) -0.041(4)
C29 0.065(5) 0.102(6) 0.050(4) -0.022(4) -0.006(4) 0.034(4)
C30 0.148(7) 0.069(4) 0.044(4) -0.014(3) 0.052(5) -0.030(5)
C31 0.047(4) 0.126(6) 0.058(4) -0.035(4) 0.028(3) 0.003(4)
C32 0.145(7) 0.049(4) 0.056(4) 0.006(3) 0.045(5) 0.039(4)
C33 0.137(8) 0.119(7) 0.094(6) -0.070(5) 0.068(6) -0.090(6)
C34 0.060(4) 0.058(4) 0.054(4) -0.027(3) 0.035(4) -0.026(3)
C35 0.083(5) 0.034(3) 0.040(3) -0.005(2) 0.019(3) 0.021(3)
C36 0.018(3) 0.070(4) 0.051(3) -0.033(3) 0.016(3) -0.007(3)
C37 0.082(5) 0.035(3) 0.034(3) -0.007(2) 0.031(3) -0.008(3)
C38 0.020(3) 0.069(4) 0.045(3) -0.029(3) -0.002(3) 0.010(3)
C39 0.136(8) 0.111(6) 0.115(7) -0.071(5) 0.088(6) -0.077(6)
C40 0.120(3) 0.104(3) 0.089(3) -0.040(2) 0.043(3) -0.006(3)
C41 0.120(3) 0.104(3) 0.089(3) -0.040(2) 0.043(3) -0.006(3)
C42 0.120(3) 0.104(3) 0.089(3) -0.040(2) 0.043(3) -0.006(3)
C43 0.120(3) 0.104(3) 0.089(3) -0.040(2) 0.043(3) -0.006(3)
C44 0.120(3) 0.104(3) 0.089(3) -0.040(2) 0.043(3) -0.006(3)
C45 0.049(6) 0.051(5) 0.062(6) -0.021(5) 0.042(5) -0.023(5)
C46 0.042(5) 0.041(5) 0.038(5) 0.005(4) 0.021(4) -0.007(4)
C47 0.037(5) 0.027(4) 0.034(5) 0.005(4) 0.014(4) -0.007(4)
C48 0.037(5) 0.032(5) 0.056(5) -0.002(4) 0.028(4) -0.007(4)
C49 0.044(5) 0.037(5) 0.071(8) -0.004(4) 0.040(6) -0.013(4)
C50 0.123(11) 0.098(9) 0.089(8) -0.054(7) 0.081(8) -0.064(8)
C51 0.076(8) 0.083(8) 0.069(7) 0.039(6) 0.027(6) -0.017(6)
C52 0.070(7) 0.037(5) 0.076(7) -0.022(4) 0.046(6) -0.020(5)
C53 0.047(6) 0.094(8) 0.059(6) 0.000(6) 0.016(5) -0.028(6)
C54 0.045(6) 0.041(6) 0.168(12) -0.006(6) 0.046(8) -0.003(5)
C67 0.049(4) 0.052(4) 0.054(4) -0.008(3) 0.016(3) 0.019(3)
C68 0.076(5) 0.084(5) 0.069(5) -0.020(4) 0.005(4) 0.050(4)
C69 0.045(4) 0.100(5) 0.061(4) -0.004(4) 0.007(3) 0.024(4)
C70 0.045(4) 0.065(4) 0.040(3) -0.008(3) 0.004(3) 0.015(3)
C71 0.076(5) 0.075(5) 0.122(7) 0.001(5) 0.049(5) 0.022(4)
C72 0.096(5) 0.115(6) 0.156(8) 0.042(6) 0.014(6) 0.045(5)
C73 0.096(5) 0.115(6) 0.156(8) 0.042(6) 0.014(6) 0.045(5)
C74 0.055(5) 0.092(6) 0.083(5) 0.010(4) -0.003(4) -0.002(4)

loop_
_atom_type_symbol
_atom_type_description
_atom_type_scat_dispersion_real
_atom_type_scat_dispersion_imag
_atom_type_scat_source
C C 0.0033 0.0016 'International Tables Vol C Tables 4.2.6.8 and 6.1.1.4'
H H 0.0000 0.0000 'International Tables Vol C Tables 4.2.6.8 and 6.1.1.4'
O O 0.0106 0.0060 'International Tables Vol C Tables 4.2.6.8 and 6.1.1.4'
Y Y -2.7962 3.5667 'International Tables Vol C Tables 4.2.6.8 and 6.1.1.4'

loop_
_geom_angle_atom_site_label_1
_geom_angle_atom_site_label_2
_geom_angle_atom_site_label_3
_geom_angle
C3 Y1 C2 29.78(19)
C3 Y1 C4 29.3(2)
C2 Y1 C4 49.17(19)
C3 Y1 C1 50.19(18)
C2 Y1 C1 30.98(16)
C4 Y1 C1 50.20(19)
C3 Y1 C5 49.27(19)
C2 Y1 C5 50.01(16)
C4 Y1 C5 30.1(2)
C1 Y1 C5 30.68(17)
C3 Y1 H10 144.1(9)
C2 Y1 H10 143.5(9)
C4 Y1 H10 155.1(10)
C1 Y1 H10 154.3(10)
C5 Y1 H10 165.5(9)
C3 Y1 Y5 161.48(18)
C2 Y1 Y5 148.77(15)
C4 Y1 Y5 132.5(2)
C1 Y1 Y5 120.01(12)
C5 Y1 Y5 113.45(13)
H10 Y1 Y5 52.4(9)
C3 Y1 Y3 98.55(14)
C2 Y1 Y3 105.98(12)
C4 Y1 Y3 119.1(2)
C1 Y1 Y3 135.89(12)
C5 Y1 Y3 147.43(15)
H10 Y1 Y3 45.6(9)
Y5 Y1 Y3 97.682(15)
C3 Y1 Y2 136.3(2)
C2 Y1 Y2 116.44(13)
C4 Y1 Y2 165.04(18)
C1 Y1 Y2 120.98(12)
C5 Y1 Y2 148.13(17)
H10 Y1 Y2 33.7(9)
Y5 Y1 Y2 61.289(13)
Y3 Y1 Y2 56.566(12)
C3 Y1 Y4 122.76(16)
C2 Y1 Y4 150.33(15)
C4 Y1 Y4 114.45(15)
C1 Y1 Y4 161.96(13)
C5 Y1 Y4 131.28(15)
H10 Y1 Y4 42.4(9)
Y5 Y1 Y4 60.771(14)
Y3 Y1 Y4 56.620(12)
Y2 Y1 Y4 76.100(13)
O1 Y2 C12 128.27(15)
O1 Y2 C13 99.69(15)
C12 Y2 C13 30.89(16)
O1 Y2 C16 120.19(15)
C12 Y2 C16 31.20(16)
C13 Y2 C16 50.59(16)
O1 Y2 C14 78.45(14)
C12 Y2 C14 50.45(16)
C13 Y2 C14 30.18(16)
C16 Y2 C14 49.79(16)
O1 Y2 C15 89.89(14)
C12 Y2 C15 50.97(15)
C13 Y2 C15 50.30(16)
C16 Y2 C15 30.30(15)
C14 Y2 C15 30.08(15)
O1 Y2 Y3 95.98(8)
C12 Y2 Y3 126.35(13)
C13 Y2 Y3 154.94(12)
C16 Y2 Y3 104.48(12)
C14 Y2 Y3 138.94(13)
C15 Y2 Y3 110.68(12)
O1 Y2 Y5 100.03(8)
C12 Y2 Y5 103.96(11)
C13 Y2 Y5 101.66(11)
C16 Y2 Y5 132.42(12)
C14 Y2 Y5 126.38(13)
C15 Y2 Y5 151.71(11)
Y3 Y2 Y5 94.681(16)
O1 Y2 Y1 137.88(8)
C12 Y2 Y1 92.36(12)
C13 Y2 Y1 116.17(13)
C16 Y2 Y1 100.16(12)
C14 Y2 Y1 142.80(11)
C15 Y2 Y1 129.62(12)
Y3 Y2 Y1 60.070(13)
Y5 Y2 Y1 53.436(12)
H10 Y3 C24 143.7(10)
H10 Y3 C23 146.3(10)
C24 Y3 C23 30.74(16)
H10 Y3 C25 151.6(10)
C24 Y3 C25 31.10(17)
C23 Y3 C25 51.13(16)
H10 Y3 C27 157.4(10)
C24 Y3 C27 50.91(16)
C23 Y3 C27 30.95(16)
C25 Y3 C27 50.93(16)
H10 Y3 C26 162.1(10)
C24 Y3 C26 51.08(16)
C23 Y3 C26 51.20(17)
C25 Y3 C26 30.73(16)
C27 Y3 C26 30.94(16)
H10 Y3 Y2 37.0(10)
C24 Y3 Y2 121.26(13)
C23 Y3 Y2 109.98(12)
C25 Y3 Y2 151.47(13)
C27 Y3 Y2 126.25(13)
C26 Y3 Y2 157.18(13)
H10 Y3 Y4 46.2(10)
C24 Y3 Y4 128.90(12)
C23 Y3 Y4 159.53(12)
C25 Y3 Y4 110.54(12)
C27 Y3 Y4 148.60(13)
C26 Y3 Y4 119.36(13)
Y2 Y3 Y4 82.634(14)
H10 Y3 Y1 48.7(10)
C24 Y3 Y1 165.76(11)
C23 Y3 Y1 136.30(13)
C25 Y3 Y1 145.06(13)
C27 Y3 Y1 114.97(12)
C26 Y3 Y1 118.83(12)
Y2 Y3 Y1 63.363(14)
Y4 Y3 Y1 63.451(13)
O2 Y4 C57 89.41(18)
O2 Y4 C60 129.11(17)
C57 Y4 C60 50.27(14)
O2 Y4 H10 90.1(10)
C57 Y4 H10 157.7(10)
C60 Y4 H10 139.5(10)
O2 Y4 C56 120.03(17)
C57 Y4 C56 30.76(7)
C60 Y4 C56 31.34(7)
H10 Y4 C56 141.5(10)
O2 Y4 C59 101.20(18)
C57 Y4 C59 50.50(12)
C60 Y4 C59 31.22(7)
H10 Y4 C59 150.8(10)
C56 Y4 C59 52.08(13)
O2 Y4 C58 78.39(17)
C57 Y4 C58 31.14(7)
C60 Y4 C58 50.88(11)
H10 Y4 C58 166.5(10)
C56 Y4 C58 52.02(13)
C59 Y4 C58 30.31(7)
O2 Y4 C49 128.48(12)
C57 Y4 C49 40.06(17)
C60 Y4 C49 18.75(15)
H10 Y4 C49 139.7(10)
C56 Y4 C49 13.40(15)
C59 Y4 C49 44.73(14)
C58 Y4 C49 53.39(15)
O2 Y4 C48 120.19(12)
C57 Y4 C48 52.85(17)
C60 Y4 C48 12.98(16)
H10 Y4 C48 142.7(10)
C56 Y4 C48 41.40(16)
C59 Y4 C48 19.39(16)
C58 Y4 C48 44.50(17)
C49 Y4 C48 30.3
O2 Y4 C45 101.03(12)
C57 Y4 C45 12.38(15)
C60 Y4 C45 43.87(14)
H10 Y4 C45 151.4(10)
C56 Y4 C45 19.04(15)
C59 Y4 C45 52.64(14)
C58 Y4 C45 40.36(14)
C49 Y4 C45 30.1
C48 Y4 C45 49.7
O2 Y4 C47 90.30(12)
C57 Y4 C47 44.14(15)
C60 Y4 C47 39.97(16)
H10 Y4 C47 158.1(10)
C56 Y4 C47 53.76(16)
C59 Y4 C47 12.10(16)
C58 Y4 C47 18.91(17)
C49 Y4 C47 49.6
C48 Y4 C47 29.9
C45 Y4 C47 49.3
O2 Y4 C46 79.54(12)
C57 Y4 C46 19.04(14)
C60 Y4 C46 52.12(15)
H10 Y4 C46 168.1(10)
C56 Y4 C46 44.61(15)
C59 Y4 C46 39.34(15)
C58 Y4 C46 12.77(15)
C49 Y4 C46 49.36(5)
C48 Y4 C46 49.20(5)
C45 Y4 C46 29.7
C47 Y4 C46 29.6
C38 Y5 C37 30.71(18)
C38 Y5 C35 49.60(17)
C37 Y5 C35 50.58(17)
C38 Y5 C36 50.26(16)
C37 Y5 C36 30.95(17)
C35 Y5 C36 30.45(18)
C38 Y5 C34 29.77(18)
C37 Y5 C34 50.47(17)
C35 Y5 C34 30.27(19)
C36 Y5 C34 50.32(17)
C38 Y5 H10 169.1(10)
C37 Y5 H10 154.2(10)
C35 Y5 H10 140.2(9)
C36 Y5 H10 140.1(10)
C34 Y5 H10 153.9(9)
C38 Y5 Y1 116.63(12)
C37 Y5 Y1 123.50(13)
C35 Y5 Y1 163.99(15)
C36 Y5 Y1 151.67(15)
C34 Y5 Y1 133.74(15)
H10 Y5 Y1 52.8(9)
C38 Y5 Y4 131.77(15)
C37 Y5 Y4 161.04(13)
C35 Y5 Y4 115.51(14)
C36 Y5 Y4 142.62(15)
C34 Y5 Y4 110.72(13)
H10 Y5 Y4 44.7(9)
Y1 Y5 Y4 65.701(13)
C38 Y5 Y2 147.76(16)
C37 Y5 Y2 118.86(13)
C35 Y5 Y2 130.57(16)
C36 Y5 Y2 111.33(11)
C34 Y5 Y2 160.44(14)
H10 Y5 Y2 35.5(10)
Y1 Y5 Y2 65.275(14)
Y4 Y5 Y2 79.734(14)
C67 O1 C70 109.1(4)
C67 O1 Y2 126.2(3)
C70 O1 Y2 124.5(3)
C74 O2 C71 107.6(5)
C74 O2 Y4 126.9(4)
C71 O2 Y4 125.5(4)
C5 C1 C2 105.2(5)
C5 C1 C6 125.2(6)
C2 C1 C6 128.8(6)
C5 C1 Y1 74.8(3)
C2 C1 Y1 74.0(3)
C6 C1 Y1 124.3(4)
C3 C2 C1 108.0(5)
C3 C2 C7 126.2(7)
C1 C2 C7 125.4(7)
C3 C2 Y1 74.3(3)
C1 C2 Y1 75.1(3)
C7 C2 Y1 122.5(4)
C4 C3 C2 110.2(6)
C4 C3 C8 122.0(8)
C2 C3 C8 127.4(8)
C4 C3 Y1 76.6(4)
C2 C3 Y1 75.9(3)
C8 C3 Y1 120.5(4)
C3 C4 C5 108.6(6)
C3 C4 C9 128.8(9)
C5 C4 C9 121.7(8)
C3 C4 Y1 74.1(4)
C5 C4 Y1 75.2(3)
C9 C4 Y1 125.3(4)
C4 C5 C1 108.0(5)
C4 C5 C10 124.1(8)
C1 C5 C10 127.7(7)
C4 C5 Y1 74.7(3)
C1 C5 Y1 74.6(3)
C10 C5 Y1 120.3(4)
C1 C6 C11 110.6(6)
C13 C12 C16 106.7(5)
C13 C12 C17 128.3(5)
C16 C12 C17 124.7(6)
C13 C12 Y2 75.6(3)
C16 C12 Y2 75.6(3)
C17 C12 Y2 119.5(3)
C14 C13 C12 108.3(5)
C14 C13 C18 125.1(6)
C12 C13 C18 126.4(6)
C14 C13 Y2 76.4(3)
C12 C13 Y2 73.5(3)
C18 C13 Y2 120.7(4)
C13 C14 C15 109.3(5)
C13 C14 C19 125.2(6)
C15 C14 C19 124.8(6)
C13 C14 Y2 73.4(3)
C15 C14 Y2 75.4(3)
C19 C14 Y2 125.7(4)
C14 C15 C16 107.0(5)
C14 C15 C20 127.1(5)
C16 C15 C20 125.4(5)
C14 C15 Y2 74.5(3)
C16 C15 Y2 73.1(3)
C20 C15 Y2 123.8(4)
C15 C16 C12 108.7(5)
C15 C16 C21 123.7(5)
C12 C16 C21 127.4(5)
C15 C16 Y2 76.6(3)
C12 C16 Y2 73.2(3)
C21 C16 Y2 120.4(3)
C12 C17 C22 112.0(5)
C24 C23 C27 108.1(5)
C24 C23 C28 126.0(6)
C27 C23 C28 125.0(6)
C24 C23 Y3 74.6(3)
C27 C23 Y3 75.3(3)
C28 C23 Y3 124.6(4)
C23 C24 C25 108.3(5)
C23 C24 C29 126.5(6)
C25 C24 C29 125.2(6)
C23 C24 Y3 74.7(3)
C25 C24 Y3 75.1(3)
C29 C24 Y3 118.3(3)
C26 C25 C24 107.9(5)
C26 C25 C30 126.7(6)
C24 C25 C30 124.9(6)
C26 C25 Y3 75.1(3)
C24 C25 Y3 73.8(3)
C30 C25 Y3 123.5(3)
C25 C26 C27 107.7(5)
C25 C26 C31 125.5(6)
C27 C26 C31 126.4(6)
C25 C26 Y3 74.2(3)
C27 C26 Y3 74.3(3)
C31 C26 Y3 123.1(4)
C23 C27 C26 108.0(5)
C23 C27 C32 124.9(6)
C26 C27 C32 127.0(6)
C23 C27 Y3 73.8(3)
C26 C27 Y3 74.8(3)
C32 C27 Y3 121.6(3)
C23 C28 C33 111.2(5)
C38 C34 C35 107.5(5)
C38 C34 C39 127.0(7)
C35 C34 C39 124.9(7)
C38 C34 Y5 74.2(3)
C35 C34 Y5 74.1(3)
C39 C34 Y5 124.1(4)
C34 C35 C36 108.9(5)
C34 C35 C40 125.9(7)
C36 C35 C40 125.1(7)
C34 C35 Y5 75.7(3)
C36 C35 Y5 74.8(3)
C40 C35 Y5 119.6(4)
C35 C36 C37 107.5(5)
C35 C36 C41 125.6(7)
C37 C36 C41 126.4(7)
C35 C36 Y5 74.8(3)
C37 C36 Y5 74.4(3)
C41 C36 Y5 122.5(4)
C38 C37 C36 106.1(5)
C38 C37 C42 126.2(7)
C36 C37 C42 127.6(7)
C38 C37 Y5 74.6(3)
C36 C37 Y5 74.6(3)
C42 C37 Y5 119.2(4)
C34 C38 C37 110.0(5)
C34 C38 C43 124.8(7)
C37 C38 C43 125.0(6)
C34 C38 Y5 76.1(3)
C37 C38 Y5 74.7(3)
C43 C38 Y5 120.2(4)
C34 C39 C44 109.4(5)
C49 C45 C46 107.9
C49 C45 C50 125.9
C46 C45 C50 126.2
C49 C45 Y4 73.45(8)
C46 C45 Y4 76.61(7)
C50 C45 Y4 116.13(6)
C47 C46 C45 108.2
C47 C46 C51 126.1
C45 C46 C51 125.7
C47 C46 Y4 74.64(6)
C45 C46 Y4 73.65(7)
C51 C46 Y4 118.74(6)
C48 C47 C46 107.8
C48 C47 C52 125.3
C46 C47 C52 126.9
C48 C47 Y4 73.19(8)
C46 C47 Y4 75.75(7)
C52 C47 Y4 117.84(6)
C47 C48 C49 108.1
C47 C48 C53 126.0
C49 C48 C53 125.9
C47 C48 Y4 76.90(8)
C49 C48 Y4 74.26(6)
C53 C48 Y4 115.18(8)
C45 C49 C48 108.0
C45 C49 C54 126.0
C48 C49 C54 126.0
C45 C49 Y4 76.43(8)
C48 C49 Y4 75.39(6)
C54 C49 Y4 114.48(8)
C45 C50 C55 100.4(2)
C57 C56 C60 104.8(3)
C57 C56 C61 126.1
C60 C56 C61 129.1(3)
C57 C56 Y4 74.05(17)
C60 C56 Y4 74.21(14)
C61 C56 Y4 117.09(15)
C56 C57 C58 111.3(3)
C56 C57 C62 125.63(5)
C58 C57 C62 123.0(3)
C56 C57 Y4 75.19(18)
C58 C57 Y4 75.89(13)
C62 C57 Y4 118.54(13)
C59 C58 C57 106.71(10)
C59 C58 C63 126.7
C57 C58 C63 126.46(8)
C59 C58 Y4 74.85(13)
C57 C58 Y4 72.98(14)
C63 C58 Y4 120.33(13)
C58 C59 C60 107.8
C58 C59 C64 124.17(11)
C60 C59 C64 127.96(13)
C58 C59 Y4 74.85(13)
C60 C59 Y4 73.38(13)
C64 C59 Y4 120.64(13)
C56 C60 C59 109.45(12)
C56 C60 C65 125.6
C59 C60 C65 124.88(8)
C56 C60 Y4 74.45(14)
C59 C60 Y4 75.40(13)
C65 C60 Y4 119.60(13)
C56 C61 C66 107.4(7)
O1 C67 C68 106.7(4)
C69 C68 C67 106.2(5)
C68 C69 C70 105.1(5)
O1 C70 C69 105.9(4)
O2 C71 C72 106.8(7)
C73 C72 C71 105.9(8)
C72 C73 C74 105.0(8)
O2 C74 C73 107.2(7)

loop_
_geom_bond_atom_site_label_1
_geom_bond_atom_site_label_2
_geom_bond_distance
Y1 C3 2.622(5)
Y1 C2 2.641(5)
Y1 C4 2.652(6)
Y1 C1 2.655(5)
Y1 C5 2.657(5)
Y1 H10 2.74(4)
Y1 Y5 3.3142(6)
Y1 Y3 3.6339(7)
Y1 Y2 3.7481(7)
Y1 Y4 3.7563(7)
Y2 O1 2.421(3)
Y2 C12 2.634(5)
Y2 C13 2.660(5)
Y2 C16 2.664(5)
Y2 C14 2.698(5)
Y2 C15 2.709(5)
Y2 Y3 3.4992(7)
Y2 Y5 3.6190(6)
Y3 H10 2.60(4)
Y3 C24 2.635(5)
Y3 C23 2.636(5)
Y3 C25 2.651(5)
Y3 C27 2.655(5)
Y3 C26 2.662(5)
Y3 Y4 3.5064(7)
Y4 O2 2.427(4)
Y4 C57 2.605(6)
Y4 C60 2.616(6)
Y4 H10 2.53(4)
Y4 C56 2.619(6)
Y4 C59 2.642(6)
Y4 C58 2.642(6)
Y4 C49 2.699(3)
Y4 C48 2.713(3)
Y4 C45 2.737(3)
Y4 C47 2.761(3)
Y4 C46 2.775(3)
Y5 C38 2.636(5)
Y5 C37 2.637(5)
Y5 C35 2.639(5)
Y5 C36 2.640(5)
Y5 C34 2.660(5)
Y5 H10 2.72(4)
O1 C67 1.431(6)
O1 C70 1.447(6)
O2 C74 1.443(7)
O2 C71 1.463(7)
C1 C5 1.405(8)
C1 C2 1.414(7)
C1 C6 1.479(8)
C2 C3 1.352(9)
C2 C7 1.486(9)
C3 C4 1.332(10)
C3 C8 1.530(10)
C4 C5 1.377(9)
C4 C9 1.551(10)
C5 C10 1.488(10)
C6 C11 1.548(9)
C12 C13 1.410(7)
C12 C16 1.425(7)
C12 C17 1.510(7)
C13 C14 1.395(7)
C13 C18 1.503(8)
C14 C15 1.403(7)
C14 C19 1.520(8)
C15 C16 1.405(7)
C15 C20 1.514(7)
C16 C21 1.519(7)
C17 C22 1.530(8)
C23 C24 1.397(7)
C23 C27 1.412(8)
C23 C28 1.506(8)
C24 C25 1.417(8)
C24 C29 1.511(7)
C25 C26 1.408(7)
C25 C30 1.517(8)
C26 C27 1.418(8)
C26 C31 1.516(8)
C27 C32 1.507(7)
C28 C33 1.554(8)
C34 C38 1.361(8)
C34 C35 1.383(8)
C34 C39 1.513(8)
C35 C36 1.386(8)
C35 C40 1.533(9)
C36 C37 1.408(8)
C36 C41 1.489(9)
C37 C38 1.396(8)
C37 C42 1.471(9)
C38 C43 1.547(9)
C39 C44 1.541(7)
C45 C49 1.4132
C45 C46 1.4151
C45 C50 1.5053
C46 C47 1.4149
C46 C51 1.4842
C47 C48 1.4132
C47 C52 1.4941
C48 C49 1.4168
C48 C53 1.5050
C49 C54 1.5079
C50 C55 1.706(8)
C56 C57 1.3856(12)
C56 C60 1.4140(10)
C56 C61 1.4896
C57 C58 1.4086
C57 C62 1.5800(18)
C58 C59 1.3812(16)
C58 C63 1.5257(19)
C59 C60 1.4150(11)
C59 C64 1.4902
C60 C65 1.4584(16)
C61 C66 1.631(18)
C67 C68 1.504(8)
C68 C69 1.468(8)
C69 C70 1.485(7)
C71 C72 1.502(10)
C72 C73 1.469(13)
C73 C74 1.476(10)
